data_9017571
loop_
_publ_author_name
'Lussier, A. J.'
'Hawthorne, F. C.'

_publ_section_title
;
 Short-range constraints on chemical and structural variations in bavenite
 Sample: 35BAV
;
_journal_name_full 'Mineralogical Magazine'
_journal_page_first 213
_journal_page_last 239
_journal_volume 75
_journal_year 2011
_chemical_compound_source 'Mont Saint-Hilaire, Quebec, Canada'
_chemical_formula_sum 'Al0.59 Be3.358 Ca3.803 H2 Na0.145 O28 Si9.052'
_chemical_name_mineral Bavenite
_space_group_IT_number 63
_space_group_name_Hall '-C 2c 2'
_space_group_name_H-M_alt 'C m c m'
_symmetry_space_group_name_H-M 'C m c m'
_cell_angle_alpha 90
_cell_angle_beta 90
_cell_angle_gamma 90
_cell_length_a 23.251
_cell_length_b 4.9734
_cell_length_c 19.4678
_cell_formula_units_Z 4
_cell_volume 2251.189
_database_code_amcsd 0019892
_exptl_crystal_density_diffrn 2.674
_cod_data_source_file inputs/fixed/downloads/18/18397.cif
_cod_data_source_block 18397
_cod_original_formula_sum 'Na.145 Ca3.803 Si9.052 Be3.358 Al.59 O28 H2'
_cod_database_code 9017571

loop_
_space_group_symop_operation_xyz
x,y,z
1/2+x,1/2+y,z
x,-y,1/2+z
1/2+x,1/2-y,1/2+z
-x,y,1/2-z
1/2-x,1/2+y,1/2-z
-x,y,z
1/2-x,1/2+y,z
x,-y,-z
1/2+x,1/2-y,-z
x,y,1/2-z
1/2+x,1/2+y,1/2-z
-x,-y,1/2+z
1/2-x,1/2-y,1/2+z
-x,-y,-z
1/2-x,1/2-y,-z

loop_
_atom_site_aniso_label
_atom_site_aniso_U_11
_atom_site_aniso_U_22
_atom_site_aniso_U_33
_atom_site_aniso_U_12
_atom_site_aniso_U_13
_atom_site_aniso_U_23
Na 0.01390 0.01670 0.00750 -0.00050 -0.00060 0.00230
Ca 0.01390 0.01670 0.00750 -0.00050 -0.00060 0.00230
SiT1 0.00540 0.00880 0.00530 0.00000 0.00000 0.00000
BeT2 0.00900 0.01500 0.00500 0.00000 0.00000 0.00000
SiT3 0.01200 0.01500 0.00460 0.00000 0.00000 -0.00220
BeT3 0.01200 0.01500 0.00460 0.00000 0.00000 -0.00220
SiT4 0.01060 0.01040 0.00010 0.00000 0.00000 -0.00040
AlT4 0.01060 0.01040 0.00010 0.00000 0.00000 -0.00040
SiT5 0.00840 0.01170 0.00430 0.00000 0.00000 -0.00220
SiT6 0.00860 0.00940 0.00210 0.00010 -0.00030 -0.00040
O1 0.01200 0.01300 0.00600 0.00000 0.00000 -0.00200
O2 0.01400 0.00800 0.01400 0.00000 0.00000 0.00600
O3 0.01400 0.01700 0.00700 0.00500 0.00460 -0.00190
O4 0.01700 0.01500 0.00810 0.00240 -0.00120 -0.00580
O5 0.01500 0.01800 0.00280 0.00130 0.00250 0.00420
O6 0.01060 0.00800 0.00870 0.00230 0.00120 0.00490
O7 0.01200 0.01300 0.00560 -0.00070 0.00060 0.00280
O8 0.00700 0.00800 0.01500 0.00200 0.00000 0.00000
O9 0.00430 0.01500 0.00500 0.00000 0.00000 0.00000

loop_
_atom_site_label
_atom_site_fract_x
_atom_site_fract_y
_atom_site_fract_z
_atom_site_occupancy
_atom_site_U_iso_or_equiv
Na 0.08173 0.25840 0.15440 0.03625 0.01270
Ca 0.08173 0.25840 0.15440 0.95075 0.01270
SiT1 0.00000 0.77440 0.25000 1.00000 0.00650
BeT2 0.12420 0.82800 0.25000 1.00000 0.01000
SiT3 0.00000 0.72040 0.10300 0.32100 0.01050
BeT3 0.00000 0.72040 0.10300 0.67900 0.01050
SiT4 0.09319 0.50000 0.00000 0.70500 0.00700
AlT4 0.09319 0.50000 0.00000 0.29500 0.00700
SiT5 0.16995 0.00000 0.00000 1.00000 0.00810
SiT6 0.21375 0.86710 0.14453 1.00000 0.00670
O1 0.00000 0.57450 0.18180 1.00000 0.01010
O2 0.00000 0.03590 0.10830 1.00000 0.01210
O3 0.05761 0.59330 0.06826 1.00000 0.01270
O4 0.13070 0.24150 0.03230 1.00000 0.01310
O5 0.20778 0.87890 0.06122 1.00000 0.01210
O6 0.23297 0.56540 0.16575 1.00000 0.00920
O7 0.15418 0.94340 0.18020 1.00000 0.01010
O8 0.12110 0.49800 0.25000 1.00000 0.00960
O9 0.05780 0.95740 0.25000 1.00000 0.00790
H8 0.16020 0.42500 0.25000 1.00000 0.01500

loop_
_cod_related_entry_id
_cod_related_entry_database
_cod_related_entry_code
1 AMCSD 0019892
